data_4060192
_journal_name_full Organometallics
_journal_year 2005
_chemical_formula_sum 'C49 H56 N4 O Os P2'
_chemical_formula_weight 969.12
_space_group_IT_number 14
_symmetry_cell_setting monoclinic
_symmetry_space_group_name_Hall '-P 2ybc'
_symmetry_space_group_name_H-M 'P 1 21/c 1'
_atom_sites_solution_hydrogens geom
_atom_sites_solution_primary direct
_atom_sites_solution_secondary difmap
_cell_angle_alpha 90.00
_cell_angle_beta 93.7790(10)
_cell_angle_gamma 90.00
_cell_formula_units_Z 4
_cell_length_a 13.6710(2)
_cell_length_b 10.6703(2)
_cell_length_c 30.0074(6)
_cell_measurement_reflns_used 35745
_cell_measurement_temperature 150(2)
_cell_measurement_theta_max 27.48
_cell_measurement_theta_min 2.91
_cell_volume 4367.77(14)
_diffrn_ambient_temperature 150(2)
_diffrn_detector_area_resol_mean ?
_diffrn_measurement_device_type 'multiwire proportional'
_diffrn_measurement_method 'phi and omega scans'
_diffrn_radiation_monochromator graphite
_diffrn_radiation_source 'fine-focus sealed tube'
_diffrn_radiation_type MoK\a
_diffrn_radiation_wavelength 0.71073
_diffrn_reflns_av_R_equivalents 0.0427
_diffrn_reflns_av_sigmaI/netI 0.0490
_diffrn_reflns_limit_h_max 16
_diffrn_reflns_limit_h_min -17
_diffrn_reflns_limit_k_max 13
_diffrn_reflns_limit_k_min -12
_diffrn_reflns_limit_l_max 38
_diffrn_reflns_limit_l_min -31
_diffrn_reflns_number 24094
_diffrn_reflns_theta_max 27.53
_diffrn_reflns_theta_min 2.99
_diffrn_standards_decay_% ?
_diffrn_standards_interval_count ?
_diffrn_standards_interval_time ?
_diffrn_standards_number ?
_exptl_absorpt_coefficient_mu 3.034
_exptl_absorpt_correction_T_max 0.892
_exptl_absorpt_correction_T_min 0.736
_exptl_absorpt_correction_type multi-scan
_exptl_absorpt_process_details
;
multi-scan from symmetry-related measurements
 Sortav (Blessing 1995)
;
_exptl_crystal_colour yellow
_exptl_crystal_density_diffrn 1.474
_exptl_crystal_density_meas ?
_exptl_crystal_density_method 'not measured'
_exptl_crystal_description block
_exptl_crystal_F_000 1968
_exptl_crystal_size_max 0.38
_exptl_crystal_size_mid 0.38
_exptl_crystal_size_min 0.24
_refine_ls_extinction_coef ?
_refine_ls_extinction_method none
_refine_ls_goodness_of_fit_ref 1.041
_refine_ls_hydrogen_treatment mixed
_refine_ls_matrix_type full
_refine_ls_number_parameters 538
_refine_ls_number_reflns 9491
_refine_ls_number_restraints 0
_refine_ls_restrained_S_all 1.041
_refine_ls_R_factor_all 0.0472
_refine_ls_R_factor_gt 0.0330
_refine_ls_shift/su_max 0.002
_refine_ls_shift/su_mean 0.000
_refine_ls_structure_factor_coef Fsqd
_refine_ls_weighting_details 'calc w=1/[\s^2^(Fo^2^)+(0.0244P)^2^+6.0707P] where P=(Fo^2^+2Fc^2^)/3'
_refine_ls_weighting_scheme calc
_refine_ls_wR_factor_gt 0.0677
_refine_ls_wR_factor_ref 0.0727
_reflns_number_gt 7858
_reflns_number_total 9491
_reflns_threshold_expression >2sigma(I)
_cod_depositor_comments
;
The following automatic conversions were performed:
'_symmetry_cell_setting' value 'Monoclinic' changed to 'monoclinic'
according to '/home/saulius/struct/CIF-dictionaries/cif_core.dic'
dictionary named 'cif_core.dic' version 2.4.1 from 2010-06-29.

Automatic conversion script
Id: cif_fix_enum 1527 2010-12-29 10:47:43Z saulius 
;
_cod_original_sg_symbol_H-M P2(1)/c
_cod_database_code 4060192

loop_
_symmetry_equiv_pos_as_xyz
'x, y, z'
'-x, y+1/2, -z+1/2'
'-x, -y, -z'
'x, -y-1/2, z-1/2'

loop_
_atom_site_label
_atom_site_type_symbol
_atom_site_fract_x
_atom_site_fract_y
_atom_site_fract_z
_atom_site_U_iso_or_equiv
_atom_site_adp_type
_atom_site_occupancy
_atom_site_symmetry_multiplicity
_atom_site_calc_flag
_atom_site_refinement_flags
_atom_site_disorder_assembly
_atom_site_disorder_group
Os1 Os 0.653945(9) 0.720404(12) 0.127094(4) 0.01712(5) Uani 1 1 d . . .
P1 P 0.79006(7) 0.72467(9) 0.08823(3) 0.01977(18) Uani 1 1 d . . .
P2 P 0.71855(7) 0.81221(8) 0.19011(3) 0.01911(19) Uani 1 1 d . . .
N1 N 0.5138(2) 0.6793(3) 0.15570(11) 0.0227(7) Uani 1 1 d . . .
C44 C 0.8002(3) 0.5920(3) 0.04894(12) 0.0231(8) Uani 1 1 d . . .
C43 C 0.7993(3) 0.8561(3) 0.04887(12) 0.0233(8) Uani 1 1 d . . .
C42 C 0.9144(3) 0.7162(4) 0.11568(12) 0.0248(8) Uani 1 1 d . . .
C41 C 0.7442(3) 0.9835(3) 0.18985(12) 0.0237(8) Uani 1 1 d . . .
C40 C 0.6295(3) 0.8033(3) 0.23390(12) 0.0250(8) Uani 1 1 d . . .
C6 C 0.3781(3) 0.7450(3) 0.10285(14) 0.0293(9) Uani 1 1 d . . .
H6A H 0.3492 0.7922 0.1259 0.044 Uiso 1 1 calc R . .
H6B H 0.3275 0.7169 0.0814 0.044 Uiso 1 1 calc R . .
H6C H 0.4234 0.7971 0.0882 0.044 Uiso 1 1 calc R . .
C39 C 0.6350(3) 0.7081(4) 0.26563(14) 0.0351(10) Uani 1 1 d . . .
H39A H 0.6892 0.6552 0.2674 0.042 Uiso 1 1 calc R . .
C38 C 0.4813(3) 0.7671(5) 0.29231(16) 0.0460(12) Uani 1 1 d . . .
H38A H 0.4313 0.7540 0.3114 0.055 Uiso 1 1 calc R . .
C37 C 0.8802(3) 0.9317(4) 0.04466(14) 0.0340(9) Uani 1 1 d . . .
H37A H 0.9377 0.9165 0.0621 0.041 Uiso 1 1 calc R . .
C5 C 0.5236(3) 0.4295(3) 0.10809(13) 0.0266(8) Uani 1 1 d . . .
H5A H 0.5528 0.3826 0.0851 0.040 Uiso 1 1 calc R . .
H5B H 0.4723 0.3809 0.1199 0.040 Uiso 1 1 calc R . .
H5C H 0.5725 0.4485 0.1315 0.040 Uiso 1 1 calc R . .
C1 C 0.4324(3) 0.6312(3) 0.12364(12) 0.0216(8) Uani 1 1 d . . .
C36 C 1.1017(3) 0.7042(5) 0.16000(16) 0.0505(14) Uani 1 1 d . . .
H36A H 1.1636 0.7001 0.1748 0.061 Uiso 1 1 calc R . .
C2 C 0.4809(3) 0.5514(3) 0.08848(12) 0.0214(7) Uani 1 1 d . . .
C35 C 1.0455(3) 0.8109(4) 0.16269(14) 0.0370(10) Uani 1 1 d . . .
H35A H 1.0699 0.8796 0.1789 0.044 Uiso 1 1 calc R . .
C34 C 1.0654(3) 0.6037(5) 0.13523(16) 0.0492(13) Uani 1 1 d . . .
H34A H 1.1032 0.5317 0.1332 0.059 Uiso 1 1 calc R . .
C33 C 0.7117(3) 0.9771(4) -0.00959(14) 0.0354(10) Uani 1 1 d . . .
H33A H 0.6552 0.9910 -0.0279 0.042 Uiso 1 1 calc R . .
N2 N 0.5649(2) 0.6292(3) 0.07292(11) 0.0205(6) Uani 1 1 d . . .
C32 C 0.7150(3) 0.8807(4) 0.02111(13) 0.0284(9) Uani 1 1 d . . .
H32A H 0.6598 0.8307 0.0234 0.034 Uiso 1 1 calc R . .
C31 C 0.8264(3) 0.7462(3) 0.22217(12) 0.0217(8) Uani 1 1 d . . .
C30 C 0.7815(3) 1.2410(4) 0.18512(16) 0.0366(10) Uani 1 1 d . . .
H30A H 0.7950 1.3262 0.1836 0.044 Uiso 1 1 calc R . .
C29 C 0.9725(3) 0.6092(4) 0.11319(14) 0.0365(10) Uani 1 1 d . . .
H29A H 0.9489 0.5406 0.0966 0.044 Uiso 1 1 calc R . .
C28 C 0.7421(3) 1.0595(4) 0.22766(13) 0.0273(8) Uani 1 1 d . . .
H28A H 0.7277 1.0241 0.2548 0.033 Uiso 1 1 calc R . .
C27 C 0.8802(3) 0.8112(4) 0.25592(13) 0.0286(9) Uani 1 1 d . . .
H27A H 0.8653 0.8945 0.2616 0.034 Uiso 1 1 calc R . .
C26 C 0.7881(3) 0.3693(4) 0.03336(14) 0.0350(10) Uani 1 1 d . . .
H26A H 0.7667 0.2899 0.0409 0.042 Uiso 1 1 calc R . .
C25 C 0.9559(3) 0.7522(4) 0.28101(14) 0.0314(9) Uani 1 1 d . . .
H25A H 0.9911 0.7963 0.3035 0.038 Uiso 1 1 calc R . .
C4 C 0.4110(3) 0.5190(4) 0.04833(13) 0.0309(9) Uani 1 1 d . . .
H4A H 0.4448 0.4692 0.0276 0.046 Uiso 1 1 calc R . .
H4B H 0.3879 0.5948 0.0340 0.046 Uiso 1 1 calc R . .
H4C H 0.3562 0.4726 0.0582 0.046 Uiso 1 1 calc R . .
C3 C 0.3607(3) 0.5560(4) 0.15032(13) 0.0301(9) Uani 1 1 d . . .
H3A H 0.3937 0.4844 0.1636 0.045 Uiso 1 1 calc R . .
H3B H 0.3066 0.5285 0.1307 0.045 Uiso 1 1 calc R . .
H3C H 0.3368 0.6079 0.1734 0.045 Uiso 1 1 calc R . .
C24 C 0.7923(3) 1.0522(4) -0.01293(15) 0.0420(11) Uani 1 1 d . . .
H24A H 0.7904 1.1175 -0.0335 0.050 Uiso 1 1 calc R . .
C23 C 0.9265(3) 0.5635(4) 0.23989(14) 0.0358(10) Uani 1 1 d . . .
H23A H 0.9415 0.4802 0.2344 0.043 Uiso 1 1 calc R . .
C22 C 0.8372(3) 0.3859(4) -0.00466(14) 0.0365(10) Uani 1 1 d . . .
H22A H 0.8506 0.3172 -0.0223 0.044 Uiso 1 1 calc R . .
C21 C 0.8668(3) 0.5037(4) -0.01670(14) 0.0371(10) Uani 1 1 d . . .
H21A H 0.8997 0.5146 -0.0426 0.045 Uiso 1 1 calc R . .
C20 C 0.7627(3) 1.0405(3) 0.14961(13) 0.0262(8) Uani 1 1 d . . .
H20A H 0.7623 0.9923 0.1238 0.031 Uiso 1 1 calc R . .
C19 C 0.7703(3) 0.4716(3) 0.06057(13) 0.0279(8) Uani 1 1 d . . .
H19A H 0.7384 0.4596 0.0867 0.033 Uiso 1 1 calc R . .
C18 C 0.9530(3) 0.8158(4) 0.14123(13) 0.0292(9) Uani 1 1 d . . .
H18A H 0.9154 0.8877 0.1439 0.035 Uiso 1 1 calc R . .
C17 C 0.4739(3) 0.8645(5) 0.26159(17) 0.0457(13) Uani 1 1 d . . .
H17A H 0.4197 0.9174 0.2604 0.055 Uiso 1 1 calc R . .
C16 C 0.9793(3) 0.6289(4) 0.27301(14) 0.0333(9) Uani 1 1 d . . .
H16A H 1.0303 0.5902 0.2898 0.040 Uiso 1 1 calc R . .
C15 C 0.8507(3) 0.6222(4) 0.21470(13) 0.0281(9) Uani 1 1 d . . .
H15A H 0.8156 0.5773 0.1924 0.034 Uiso 1 1 calc R . .
C14 C 0.7817(3) 1.1684(4) 0.14730(14) 0.0333(9) Uani 1 1 d . . .
H14A H 0.7946 1.2048 0.1201 0.040 Uiso 1 1 calc R . .
C13 C 0.5482(3) 0.8829(4) 0.23245(14) 0.0341(10) Uani 1 1 d . . .
H13A H 0.5435 0.9484 0.2120 0.041 Uiso 1 1 calc R . .
C12 C 0.8759(4) 1.0311(4) 0.01419(16) 0.0463(12) Uani 1 1 d . . .
H12A H 0.9299 1.0833 0.0122 0.056 Uiso 1 1 calc R . .
C11 C 0.8475(3) 0.6059(4) 0.00965(14) 0.0320(9) Uani 1 1 d . . .
H11A H 0.8666 0.6854 0.0009 0.038 Uiso 1 1 calc R . .
C10 C 0.5614(3) 0.6906(5) 0.29465(15) 0.0450(12) Uani 1 1 d . . .
H10A H 0.5667 0.6266 0.3157 0.054 Uiso 1 1 calc R . .
N3 N 0.5881(2) 0.8899(3) 0.10400(10) 0.0197(6) Uani 1 1 d . . .
C45 C 0.7612(3) 1.1871(4) 0.22537(15) 0.0343(10) Uani 1 1 d . . .
H45A H 0.7604 1.2363 0.2509 0.041 Uiso 1 1 calc R . .
C7 C 0.5228(3) 1.1565(4) 0.04004(14) 0.0306(9) Uani 1 1 d . . .
C8 C 0.5570(3) 0.9863(4) 0.09328(12) 0.0266(8) Uani 1 1 d . . .
C9 C 0.5186(4) 1.1034(4) 0.08214(15) 0.0442(12) Uani 1 1 d . . .
N4 N 0.5239(3) 1.2058(3) 0.00576(12) 0.0373(9) Uani 1 1 d . . .
C46 C 0.8051(5) 0.6133(5) 0.3728(2) 0.0658(16) Uani 1 1 d . . .
H46A H 0.8056 0.6064 0.3406 0.079 Uiso 1 1 calc R . .
H46B H 0.7656 0.5462 0.3840 0.079 Uiso 1 1 calc R . .
C47 C 0.7693(5) 0.7383(6) 0.3864(2) 0.0734(19) Uani 1 1 d . . .
H47A H 0.7209 0.7705 0.3642 0.088 Uiso 1 1 calc R . .
H47B H 0.7396 0.7328 0.4148 0.088 Uiso 1 1 calc R . .
C48 C 0.9077(5) 0.6119(7) 0.3947(2) 0.084(2) Uani 1 1 d . . .
H48A H 0.9101 0.5632 0.4220 0.101 Uiso 1 1 calc R . .
H48B H 0.9532 0.5758 0.3748 0.101 Uiso 1 1 calc R . .
C49 C 0.9327(6) 0.7438(8) 0.4043(3) 0.102(3) Uani 1 1 d . . .
H49A H 0.9478 0.7554 0.4361 0.122 Uiso 1 1 calc R . .
H49B H 0.9894 0.7686 0.3886 0.122 Uiso 1 1 calc R . .
H1OS H 0.695(2) 0.585(3) 0.1425(11) 0.013(8) Uiso 1 1 d . . .
HN1A H 0.531(3) 0.622(4) 0.1743(13) 0.021(10) Uiso 1 1 d . . .
HN2A H 0.601(3) 0.584(4) 0.0580(13) 0.019(10) Uiso 1 1 d . . .
HN2B H 0.547(3) 0.688(4) 0.0573(16) 0.040(14) Uiso 1 1 d . . .
HN1B H 0.498(4) 0.741(5) 0.1703(17) 0.044(15) Uiso 1 1 d . . .
H9 H 0.480(5) 1.145(7) 0.107(3) 0.12(3) Uiso 1 1 d . . .
O1 O 0.8509(4) 0.8156(4) 0.38992(15) 0.0806(13) Uani 1 1 d . . .

loop_
_atom_site_aniso_label
_atom_site_aniso_U_11
_atom_site_aniso_U_22
_atom_site_aniso_U_33
_atom_site_aniso_U_23
_atom_site_aniso_U_13
_atom_site_aniso_U_12
Os1 0.01830(8) 0.01659(7) 0.01620(7) 0.00005(6) -0.00081(5) 0.00111(6)
P1 0.0193(4) 0.0212(4) 0.0188(4) -0.0018(4) 0.0005(3) 0.0002(4)
P2 0.0214(5) 0.0180(4) 0.0177(4) -0.0007(3) -0.0008(4) 0.0014(4)
N1 0.0226(17) 0.0253(17) 0.0201(17) 0.0030(15) 0.0010(13) -0.0018(14)
C44 0.0198(18) 0.0263(19) 0.0227(19) -0.0003(15) -0.0018(14) 0.0029(15)
C43 0.0268(19) 0.0225(19) 0.0208(18) -0.0046(15) 0.0023(15) 0.0005(16)
C42 0.0196(18) 0.031(2) 0.0240(19) -0.0013(16) 0.0027(14) 0.0009(16)
C41 0.0182(18) 0.0237(19) 0.028(2) -0.0008(15) -0.0049(15) 0.0003(15)
C40 0.0245(19) 0.030(2) 0.0202(18) -0.0071(15) -0.0009(15) -0.0058(16)
C6 0.025(2) 0.027(2) 0.035(2) 0.0027(16) 0.0002(17) 0.0024(16)
C39 0.036(2) 0.042(3) 0.027(2) 0.0012(18) 0.0008(17) -0.0094(19)
C38 0.038(3) 0.069(3) 0.032(2) -0.019(2) 0.0085(19) -0.023(3)
C37 0.036(2) 0.035(2) 0.030(2) 0.0050(18) -0.0025(18) -0.0081(19)
C5 0.030(2) 0.0208(19) 0.029(2) 0.0027(15) 0.0009(16) -0.0016(16)
C1 0.0193(18) 0.0212(18) 0.0239(19) 0.0004(14) -0.0012(14) -0.0020(15)
C36 0.024(2) 0.084(4) 0.042(3) -0.025(3) -0.0104(19) 0.005(2)
C2 0.0193(18) 0.0237(18) 0.0210(18) 0.0031(15) 0.0000(14) -0.0030(15)
C35 0.023(2) 0.053(3) 0.035(2) -0.016(2) -0.0004(17) -0.0016(19)
C34 0.034(2) 0.072(3) 0.040(3) -0.019(2) -0.007(2) 0.022(2)
C33 0.039(2) 0.038(2) 0.029(2) 0.0070(18) 0.0015(18) 0.002(2)
N2 0.0268(17) 0.0146(15) 0.0198(16) 0.0018(13) -0.0006(13) 0.0015(13)
C32 0.027(2) 0.032(2) 0.027(2) 0.0038(16) 0.0032(16) -0.0034(17)
C31 0.0240(18) 0.0226(19) 0.0183(17) 0.0025(14) -0.0015(14) -0.0012(15)
C30 0.030(2) 0.021(2) 0.057(3) -0.0001(19) -0.012(2) -0.0007(17)
C29 0.031(2) 0.045(3) 0.033(2) -0.0129(19) -0.0063(18) 0.011(2)
C28 0.026(2) 0.028(2) 0.027(2) -0.0071(16) -0.0041(16) 0.0041(17)
C27 0.032(2) 0.0232(19) 0.030(2) 0.0015(16) -0.0043(17) 0.0012(16)
C26 0.040(2) 0.027(2) 0.038(2) -0.0040(18) -0.0016(19) 0.0032(18)
C25 0.028(2) 0.036(2) 0.028(2) 0.0038(17) -0.0086(16) -0.0064(17)
C4 0.029(2) 0.036(2) 0.027(2) 0.0005(17) -0.0031(17) -0.0090(18)
C3 0.024(2) 0.035(2) 0.031(2) 0.0048(17) 0.0031(16) -0.0050(17)
C24 0.058(3) 0.030(2) 0.036(3) 0.0107(19) -0.004(2) -0.007(2)
C23 0.038(2) 0.029(2) 0.039(2) -0.0012(18) -0.0091(19) 0.0106(19)
C22 0.044(3) 0.033(2) 0.032(2) -0.0136(18) 0.0033(19) 0.008(2)
C21 0.042(2) 0.043(3) 0.027(2) -0.0057(19) 0.0089(18) 0.003(2)
C20 0.026(2) 0.0234(19) 0.028(2) 0.0015(16) -0.0047(16) -0.0035(16)
C19 0.030(2) 0.027(2) 0.026(2) -0.0022(16) 0.0005(16) 0.0077(17)
C18 0.024(2) 0.036(2) 0.028(2) -0.0023(17) 0.0005(16) 0.0002(17)
C17 0.024(2) 0.060(3) 0.054(3) -0.035(3) 0.004(2) -0.003(2)
C16 0.029(2) 0.037(2) 0.033(2) 0.0128(18) -0.0028(17) 0.0041(18)
C15 0.029(2) 0.026(2) 0.028(2) -0.0009(16) -0.0064(16) 0.0032(17)
C14 0.035(2) 0.027(2) 0.037(2) 0.0081(18) -0.0086(18) -0.0042(18)
C13 0.029(2) 0.039(2) 0.035(2) -0.0146(19) 0.0028(17) -0.0010(18)
C12 0.050(3) 0.040(3) 0.047(3) 0.011(2) -0.004(2) -0.022(2)
C11 0.036(2) 0.029(2) 0.031(2) -0.0065(17) 0.0065(18) -0.0024(18)
C10 0.041(3) 0.062(3) 0.032(2) -0.003(2) 0.003(2) -0.022(2)
N3 0.0212(15) 0.0179(15) 0.0196(15) 0.0024(12) -0.0023(12) 0.0021(12)
C45 0.029(2) 0.027(2) 0.045(3) -0.0139(18) -0.0101(18) 0.0045(17)
C7 0.035(2) 0.0186(18) 0.037(2) -0.0010(18) -0.0049(18) 0.0027(17)
C8 0.035(2) 0.0233(19) 0.0210(19) -0.0002(15) 0.0004(16) -0.0019(17)
C9 0.077(4) 0.025(2) 0.031(2) 0.0056(18) 0.006(2) 0.022(2)
N4 0.048(2) 0.0302(19) 0.033(2) 0.0077(16) -0.0045(17) 0.0010(16)
C46 0.083(4) 0.051(3) 0.063(4) 0.009(3) 0.000(3) 0.008(3)
C47 0.072(4) 0.055(4) 0.090(5) -0.013(3) -0.013(4) 0.015(3)
C48 0.085(5) 0.088(5) 0.078(5) 0.019(4) 0.000(4) 0.036(4)
C49 0.091(6) 0.137(7) 0.075(5) -0.053(5) -0.013(4) 0.004(5)
O1 0.110(4) 0.057(3) 0.073(3) -0.002(2) -0.010(3) -0.006(3)
